data_7038750
loop_
_publ_author_name
'Qin, Long-Fang'
'Pang, Chun-Yan'
'Han, Wang-Kang'
'Zhang, Feng-Li'
'Tian, Lei'
'Gu, Zhi-Guo'
'Ren, Xuehong'
'Li, Zaijun'

_publ_section_title
;
 Spin crossover properties of enantiomers, co-enantiomers, racemates, and
 co-racemates.
;
_journal_issue 17
_journal_name_full 'Dalton transactions (Cambridge, England : 2003)'
_journal_page_first 7340
_journal_page_last 7348
_journal_paper_doi 10.1039/c6dt00210b
_journal_volume 45
_journal_year 2016
_chemical_absolute_configuration unk
_chemical_formula_moiety 'C51 H69 Fe N9, 2(Cl O4)'
_chemical_formula_sum 'C51 H69 Cl2 Fe N9 O8'
_chemical_formula_weight 1062.90
_chemical_name_systematic
; 
 ? 
;
_space_group_IT_number 198
_symmetry_cell_setting cubic
_symmetry_space_group_name_Hall 'P 2ac 2ab 3'
_symmetry_space_group_name_H-M 'P 21 3'
_atom_sites_solution_hydrogens geom
_atom_sites_solution_primary direct
_atom_sites_solution_secondary difmap
_audit_creation_method SHELXL-97
_audit_update_record
;
2015-09-21 deposited with the CCDC.
2016-03-10 downloaded from the CCDC.
;
_cell_angle_alpha 90.00
_cell_angle_beta 90.00
_cell_angle_gamma 90.00
_cell_formula_units_Z 4
_cell_length_a 17.467(2)
_cell_length_b 17.467(2)
_cell_length_c 17.467(2)
_cell_measurement_reflns_used 1729
_cell_measurement_temperature 173(2)
_cell_volume 5329.1(11)
_computing_cell_refinement SMART
_computing_data_collection 'SMART (Bruker, 2000)'
_computing_data_reduction 'SAINT (Bruker, 2000)'
_computing_molecular_graphics SHELXTL
_computing_publication_material SHELXTL
_computing_structure_refinement SHELXTL
_computing_structure_solution 'SHELXTL (Bruker, 2000)'
_diffrn_ambient_temperature 173(2)
_diffrn_measured_fraction_theta_full 0.976
_diffrn_measured_fraction_theta_max 0.976
_diffrn_measurement_device_type 'PHOTON 100 CMOS detector'
_diffrn_measurement_method 'omega scan'
_diffrn_radiation_monochromator graphite
_diffrn_radiation_source 'fine-focus sealed tube'
_diffrn_radiation_type MoK\a
_diffrn_radiation_wavelength 0.71073
_diffrn_reflns_av_R_equivalents 0.0420
_diffrn_reflns_av_sigmaI/netI 0.0646
_diffrn_reflns_limit_h_max 15
_diffrn_reflns_limit_h_min -11
_diffrn_reflns_limit_k_max 20
_diffrn_reflns_limit_k_min -12
_diffrn_reflns_limit_l_max 15
_diffrn_reflns_limit_l_min -20
_diffrn_reflns_number 4903
_diffrn_reflns_theta_full 24.95
_diffrn_reflns_theta_max 24.95
_diffrn_reflns_theta_min 3.30
_exptl_absorpt_coefficient_mu 0.444
_exptl_absorpt_correction_T_max 0.6880
_exptl_absorpt_correction_T_min 0.6466
_exptl_absorpt_correction_type multi-scan
_exptl_absorpt_process_details 'SADABS (Bruker, 2000)'
_exptl_crystal_colour violet
_exptl_crystal_density_diffrn 1.325
_exptl_crystal_density_method 'not measured'
_exptl_crystal_description tetrahedron
_exptl_crystal_F_000 2248
_exptl_crystal_size_max 0.30
_exptl_crystal_size_mid 0.30
_exptl_crystal_size_min 0.29
_refine_diff_density_max 0.348
_refine_diff_density_min -0.211
_refine_diff_density_rms 0.048
_refine_ls_abs_structure_details 'Flack H D (1983), Acta Cryst. A39, 876-881'
_refine_ls_abs_structure_Flack -0.03(4)
_refine_ls_extinction_method none
_refine_ls_goodness_of_fit_ref 0.820
_refine_ls_hydrogen_treatment constr
_refine_ls_matrix_type full
_refine_ls_number_parameters 216
_refine_ls_number_reflns 2375
_refine_ls_number_restraints 0
_refine_ls_restrained_S_all 0.820
_refine_ls_R_factor_all 0.0620
_refine_ls_R_factor_gt 0.0559
_refine_ls_shift/su_max 0.000
_refine_ls_shift/su_mean 0.000
_refine_ls_structure_factor_coef Fsqd
_refine_ls_weighting_details 'calc w=1/[\s^2^(Fo^2^)+(0.1279P)^2^+3.9572P] where P=(Fo^2^+2Fc^2^)/3'
_refine_ls_weighting_scheme calc
_refine_ls_wR_factor_gt 0.1525
_refine_ls_wR_factor_ref 0.1633
_reflns_number_gt 2171
_reflns_number_total 2375
_reflns_threshold_expression >2sigma(I)
_cod_data_source_file c6dt00210b2.cif
_cod_data_source_block l1
_cod_depositor_comments
;
The following automatic conversions were performed:

'_symmetry_cell_setting' value 'Cubic ' changed to 'cubic' according
to
/usr/data/users/saulius/crontab/automatic-downloads/rss-feeds/RSC/lib/dictionaries/cif_core.dic
dictionary named 'cif_core.dic' version 2.4.2 from 2011-04-26.

Automatic conversion script
Id: cif_fix_values 4268 2015-11-12 08:31:59Z antanas 

 Adding full bibliography for 7038747--7038756.cif.
;
_cod_original_cell_volume 5328.9(11)
_cod_original_sg_symbol_H-M 'P 21 3 '
_cod_database_code 7038750

loop_
_symmetry_equiv_pos_as_xyz
'x, y, z'
'-x+1/2, -y, z+1/2'
'-x, y+1/2, -z+1/2'
'x+1/2, -y+1/2, -z'
'z, x, y'
'z+1/2, -x+1/2, -y'
'-z+1/2, -x, y+1/2'
'-z, x+1/2, -y+1/2'
'y, z, x'
'-y, z+1/2, -x+1/2'
'y+1/2, -z+1/2, -x'
'-y+1/2, -z, x+1/2'

loop_
_atom_site_label
_atom_site_type_symbol
_atom_site_fract_x
_atom_site_fract_y
_atom_site_fract_z
_atom_site_U_iso_or_equiv
_atom_site_adp_type
_atom_site_occupancy
_atom_site_symmetry_multiplicity
_atom_site_calc_flag
_atom_site_refinement_flags
Fe1 Fe 0.07690(4) 0.57690(4) -0.07690(4) 0.0345(3) Uani 1 3 d S
C1 C 0.0477(3) 0.6598(3) 0.0555(3) 0.0366(12) Uani 1 1 d .
C2 C -0.0611(3) 0.6050(3) 0.0332(3) 0.0436(13) Uani 1 1 d .
H2 H -0.0990 0.5756 0.0102 0.052 Uiso 1 1 calc R
C3 C -0.0690(3) 0.6464(3) 0.0991(3) 0.0412(12) Uani 1 1 d .
H3 H -0.1129 0.6506 0.1289 0.049 Uiso 1 1 calc R
C4 C 0.0155(3) 0.7332(3) 0.1778(3) 0.0483(14) Uani 1 1 d .
H4A H -0.0263 0.7696 0.1814 0.058 Uiso 1 1 calc R
H4B H 0.0620 0.7617 0.1676 0.058 Uiso 1 1 calc R
C5 C 0.0236(4) 0.6928(4) 0.2525(3) 0.0585(18) Uani 1 1 d .
H5A H 0.0695 0.6616 0.2521 0.070 Uiso 1 1 calc R
H5B H -0.0200 0.6594 0.2607 0.070 Uiso 1 1 calc R
C6 C 0.0284(4) 0.7514(4) 0.3174(4) 0.0608(17) Uani 1 1 d .
H6A H 0.0721 0.7844 0.3082 0.073 Uiso 1 1 calc R
H6B H -0.0171 0.7832 0.3159 0.073 Uiso 1 1 calc R
C7 C 0.0353(5) 0.7186(4) 0.3941(4) 0.073(2) Uani 1 1 d .
H7A H 0.0826 0.6895 0.3969 0.087 Uiso 1 1 calc R
H7B H -0.0066 0.6831 0.4022 0.087 Uiso 1 1 calc R
C8 C 0.0350(4) 0.7770(4) 0.4579(4) 0.0644(18) Uani 1 1 d .
H8A H 0.0734 0.8150 0.4481 0.097 Uiso 1 1 calc R
H8B H 0.0456 0.7520 0.5057 0.097 Uiso 1 1 calc R
H8C H -0.0144 0.8011 0.4603 0.097 Uiso 1 1 calc R
C9 C 0.1250(3) 0.6802(3) 0.0377(3) 0.0367(12) Uani 1 1 d .
H9 H 0.1546 0.7110 0.0695 0.044 Uiso 1 1 calc R
C10 C 0.2291(3) 0.6722(3) -0.0517(3) 0.0401(12) Uani 1 1 d .
H10 H 0.2255 0.6888 -0.1051 0.048 Uiso 1 1 calc R
C11 C 0.2681(3) 0.7372(3) -0.0068(4) 0.0494(14) Uani 1 1 d .
H11A H 0.2359 0.7818 -0.0075 0.074 Uiso 1 1 calc R
H11B H 0.3164 0.7492 -0.0301 0.074 Uiso 1 1 calc R
H11C H 0.2762 0.7213 0.0451 0.074 Uiso 1 1 calc R
C12 C 0.2818(3) 0.6032(3) -0.0499(3) 0.0410(12) Uani 1 1 d .
C13 C 0.2877(3) 0.5596(3) 0.0157(3) 0.0441(14) Uani 1 1 d .
H13 H 0.2572 0.5709 0.0579 0.053 Uiso 1 1 calc R
C14 C 0.3389(4) 0.4990(4) 0.0188(4) 0.0513(15) Uani 1 1 d .
H14 H 0.3432 0.4703 0.0635 0.062 Uiso 1 1 calc R
C15 C 0.3835(4) 0.4808(4) -0.0439(4) 0.0584(17) Uani 1 1 d .
H15 H 0.4171 0.4395 -0.0417 0.070 Uiso 1 1 calc R
C16 C 0.3782(3) 0.5242(4) -0.1099(4) 0.0584(17) Uani 1 1 d .
H16 H 0.4083 0.5120 -0.1522 0.070 Uiso 1 1 calc R
C17 C 0.3275(3) 0.5868(4) -0.1135(3) 0.0464(13) Uani 1 1 d .
H17 H 0.3244 0.6168 -0.1575 0.056 Uiso 1 1 calc R
Cl1 Cl 0.23618(9) 0.26382(9) 0.73618(9) 0.0516(6) Uani 1 3 d S
Cl2 Cl 0.22087(8) 0.22087(8) 0.22087(8) 0.0441(6) Uani 1 3 d S
N1 N 0.0121(2) 0.6140(3) 0.0068(2) 0.0365(10) Uani 1 1 d .
N2 N 0.0007(3) 0.6807(2) 0.1128(3) 0.0423(11) Uani 1 1 d .
N3 N 0.1505(2) 0.6526(2) -0.0261(2) 0.0347(10) Uani 1 1 d .
O1 O 0.1896(3) 0.2062(3) 0.7713(3) 0.0742(14) Uani 1 1 d .
O2 O 0.1882(3) 0.3118(3) 0.6882(3) 0.078(2) Uani 1 3 d S
O3 O 0.1750(3) 0.1750(3) 0.1750(3) 0.113(4) Uani 1 3 d S
O4 O 0.2959(3) 0.2226(4) 0.1911(5) 0.123(3) Uani 1 1 d .

loop_
_atom_site_aniso_label
_atom_site_aniso_U_11
_atom_site_aniso_U_22
_atom_site_aniso_U_33
_atom_site_aniso_U_23
_atom_site_aniso_U_13
_atom_site_aniso_U_12
Fe1 0.0345(3) 0.0345(3) 0.0345(3) -0.0003(3) -0.0003(3) 0.0003(3)
C1 0.039(3) 0.035(2) 0.035(3) -0.003(2) 0.002(2) -0.002(2)
C2 0.043(3) 0.044(3) 0.044(3) 0.000(3) -0.004(3) 0.005(3)
C3 0.030(2) 0.048(3) 0.046(3) 0.002(3) 0.007(2) -0.001(2)
C4 0.051(3) 0.046(3) 0.048(3) -0.013(3) 0.011(3) 0.004(3)
C5 0.082(5) 0.047(3) 0.046(3) -0.006(3) 0.002(3) -0.010(3)
C6 0.071(4) 0.060(4) 0.051(4) -0.004(3) 0.004(4) -0.007(4)
C7 0.092(5) 0.064(4) 0.062(4) -0.007(4) 0.014(4) -0.009(4)
C8 0.074(4) 0.064(4) 0.055(4) -0.008(4) -0.007(4) -0.001(4)
C9 0.035(3) 0.038(3) 0.037(3) 0.003(2) -0.008(2) -0.001(2)
C10 0.034(3) 0.045(3) 0.042(3) 0.001(2) -0.003(2) 0.001(2)
C11 0.036(3) 0.050(3) 0.063(3) -0.005(3) -0.005(3) -0.007(3)
C12 0.038(3) 0.045(3) 0.040(3) 0.000(2) -0.002(2) 0.002(2)
C13 0.045(3) 0.044(3) 0.043(3) -0.002(3) -0.004(3) 0.005(3)
C14 0.050(3) 0.056(4) 0.048(3) 0.003(3) -0.013(3) -0.001(3)
C15 0.055(4) 0.052(3) 0.068(4) -0.023(4) -0.013(4) 0.011(3)
C16 0.044(3) 0.078(4) 0.053(4) -0.020(4) 0.002(3) 0.006(3)
C17 0.043(3) 0.060(4) 0.036(3) -0.007(3) 0.000(2) -0.004(3)
Cl1 0.0516(6) 0.0516(6) 0.0516(6) -0.0008(7) 0.0008(7) -0.0008(7)
Cl2 0.0441(6) 0.0441(6) 0.0441(6) -0.0009(6) -0.0009(6) -0.0009(6)
N1 0.030(2) 0.039(2) 0.040(2) 0.004(2) 0.0017(19) 0.0016(19)
N2 0.052(3) 0.034(2) 0.042(2) -0.005(2) 0.008(2) 0.002(2)
N3 0.034(2) 0.034(2) 0.036(2) 0.0008(19) -0.001(2) -0.0027(19)
O1 0.071(3) 0.070(3) 0.082(3) 0.012(3) 0.013(3) -0.018(3)
O2 0.078(2) 0.078(2) 0.078(2) 0.009(3) -0.009(3) 0.009(3)
O3 0.113(4) 0.113(4) 0.113(4) -0.031(4) -0.031(4) -0.031(4)
O4 0.075(4) 0.134(6) 0.161(6) -0.034(5) 0.052(4) -0.019(4)

loop_
_atom_type_symbol
_atom_type_description
_atom_type_scat_dispersion_real
_atom_type_scat_dispersion_imag
_atom_type_scat_source
C C 0.0033 0.0016 'International Tables Vol C Tables 4.2.6.8 and 6.1.1.4'
H H 0.0000 0.0000 'International Tables Vol C Tables 4.2.6.8 and 6.1.1.4'
N N 0.0061 0.0033 'International Tables Vol C Tables 4.2.6.8 and 6.1.1.4'
O O 0.0106 0.0060 'International Tables Vol C Tables 4.2.6.8 and 6.1.1.4'
Cl Cl 0.1484 0.1585 'International Tables Vol C Tables 4.2.6.8 and 6.1.1.4'
Fe Fe 0.3463 0.8444 'International Tables Vol C Tables 4.2.6.8 and 6.1.1.4'

loop_
_geom_angle_atom_site_label_1
_geom_angle_atom_site_label_2
_geom_angle_atom_site_label_3
_geom_angle
_geom_angle_site_symmetry_1
_geom_angle_site_symmetry_3
N1 Fe1 N1 90.41(19) . 8
N1 Fe1 N1 90.41(18) . 11_455
N1 Fe1 N1 90.41(18) 8 11_455
N1 Fe1 N3 79.98(17) . .
N1 Fe1 N3 170.24(18) 8 .
N1 Fe1 N3 91.35(17) 11_455 .
N1 Fe1 N3 170.24(18) . 11_455
N1 Fe1 N3 91.35(16) 8 11_455
N1 Fe1 N3 79.98(17) 11_455 11_455
N3 Fe1 N3 98.40(16) . 11_455
N1 Fe1 N3 91.35(17) . 8
N1 Fe1 N3 79.98(17) 8 8
N1 Fe1 N3 170.24(18) 11_455 8
N3 Fe1 N3 98.40(16) . 8
N3 Fe1 N3 98.40(16) 11_455 8
N2 C1 N1 110.8(5) . .
N2 C1 C9 132.0(5) . .
N1 C1 C9 117.1(5) . .
C3 C2 N1 108.5(5) . .
C3 C2 H2 125.8 . .
N1 C2 H2 125.8 . .
C2 C3 N2 106.7(5) . .
C2 C3 H3 126.7 . .
N2 C3 H3 126.7 . .
N2 C4 C5 113.3(5) . .
N2 C4 H4A 108.9 . .
C5 C4 H4A 108.9 . .
N2 C4 H4B 108.9 . .
C5 C4 H4B 108.9 . .
H4A C4 H4B 107.7 . .
C4 C5 C6 109.7(5) . .
C4 C5 H5A 109.7 . .
C6 C5 H5A 109.7 . .
C4 C5 H5B 109.7 . .
C6 C5 H5B 109.7 . .
H5A C5 H5B 108.2 . .
C7 C6 C5 114.9(5) . .
C7 C6 H6A 108.6 . .
C5 C6 H6A 108.6 . .
C7 C6 H6B 108.6 . .
C5 C6 H6B 108.6 . .
H6A C6 H6B 107.5 . .
C6 C7 C8 114.2(6) . .
C6 C7 H7A 108.7 . .
C8 C7 H7A 108.7 . .
C6 C7 H7B 108.7 . .
C8 C7 H7B 108.7 . .
H7A C7 H7B 107.6 . .
C7 C8 H8A 109.5 . .
C7 C8 H8B 109.5 . .
H8A C8 H8B 109.5 . .
C7 C8 H8C 109.5 . .
H8A C8 H8C 109.5 . .
H8B C8 H8C 109.5 . .
N3 C9 C1 114.8(5) . .
N3 C9 H9 122.6 . .
C1 C9 H9 122.6 . .
N3 C10 C12 111.8(4) . .
N3 C10 C11 115.3(4) . .
C12 C10 C11 107.9(4) . .
N3 C10 H10 107.1 . .
C12 C10 H10 107.1 . .
C11 C10 H10 107.1 . .
C10 C11 H11A 109.5 . .
C10 C11 H11B 109.5 . .
H11A C11 H11B 109.5 . .
C10 C11 H11C 109.5 . .
H11A C11 H11C 109.5 . .
H11B C11 H11C 109.5 . .
C13 C12 C17 120.3(5) . .
C13 C12 C10 120.1(5) . .
C17 C12 C10 119.5(5) . .
C12 C13 C14 120.2(5) . .
C12 C13 H13 119.9 . .
C14 C13 H13 119.9 . .
C15 C14 C13 120.6(6) . .
C15 C14 H14 119.7 . .
C13 C14 H14 119.7 . .
C14 C15 C16 119.8(6) . .
C14 C15 H15 120.1 . .
C16 C15 H15 120.1 . .
C15 C16 C17 120.3(6) . .
C15 C16 H16 119.8 . .
C17 C16 H16 119.8 . .
C12 C17 C16 118.8(5) . .
C12 C17 H17 120.6 . .
C16 C17 H17 120.6 . .
O1 Cl1 O1 109.9(2) 6_456 12_565
O1 Cl1 O1 109.9(2) 6_456 .
O1 Cl1 O1 109.9(2) 12_565 .
O1 Cl1 O2 109.0(2) 6_456 .
O1 Cl1 O2 109.0(2) 12_565 .
O1 Cl1 O2 109.0(2) . .
O3 Cl2 O4 109.6(3) . .
O3 Cl2 O4 109.6(3) . 5
O4 Cl2 O4 109.4(3) . 5
O3 Cl2 O4 109.6(3) . 9
O4 Cl2 O4 109.4(3) . 9
O4 Cl2 O4 109.4(3) 5 9
C1 N1 C2 107.0(4) . .
C1 N1 Fe1 114.1(3) . .
C2 N1 Fe1 138.8(4) . .
C1 N2 C3 106.9(4) . .
C1 N2 C4 129.2(5) . .
C3 N2 C4 123.8(4) . .
C9 N3 C10 119.5(4) . .
C9 N3 Fe1 113.4(3) . .
C10 N3 Fe1 126.9(3) . .

loop_
_geom_bond_atom_site_label_1
_geom_bond_atom_site_label_2
_geom_bond_distance
_geom_bond_site_symmetry_2
Fe1 N1 1.960(4) .
Fe1 N1 1.960(4) 8
Fe1 N1 1.960(4) 11_455
Fe1 N3 2.046(4) .
Fe1 N3 2.046(4) 11_455
Fe1 N3 2.046(4) 8
C1 N2 1.346(7) .
C1 N1 1.321(7) .
C1 C9 1.431(7) .
C2 C3 1.366(8) .
C2 N1 1.367(7) .
C2 H2 0.9300 .
C3 N2 1.377(7) .
C3 H3 0.9300 .
C4 N2 1.482(7) .
C4 C5 1.491(8) .
C4 H4A 0.9700 .
C4 H4B 0.9700 .
C5 C6 1.529(9) .
C5 H5A 0.9700 .
C5 H5B 0.9700 .
C6 C7 1.463(9) .
C6 H6A 0.9700 .
C6 H6B 0.9700 .
C7 C8 1.510(9) .
C7 H7A 0.9700 .
C7 H7B 0.9700 .
C8 H8A 0.9600 .
C8 H8B 0.9600 .
C8 H8C 0.9600 .
C9 N3 1.294(7) .
C9 H9 0.9300 .
C10 N3 1.483(6) .
C10 C12 1.516(7) .
C10 C11 1.539(8) .
C10 H10 0.9800 .
C11 H11A 0.9600 .
C11 H11B 0.9600 .
C11 H11C 0.9600 .
C12 C13 1.380(7) .
C12 C17 1.398(7) .
C13 C14 1.388(8) .
C13 H13 0.9300 .
C14 C15 1.381(9) .
C14 H14 0.9300 .
C15 C16 1.384(9) .
C15 H15 0.9300 .
C16 C17 1.410(8) .
C16 H16 0.9300 .
C17 H17 0.9300 .
Cl1 O1 1.432(5) 6_456
Cl1 O1 1.432(5) 12_565
Cl1 O1 1.432(5) .
Cl1 O2 1.450(9) .
Cl2 O3 1.388(10) .
Cl2 O4 1.410(6) .
Cl2 O4 1.410(5) 5
Cl2 O4 1.410(5) 9
